data_4105573
loop_
_publ_author_name
'Yi Ren'
'Thomas Baumgartner'

_publ_contact_author
;
    Thomas Baumgartner
    Department of Chemistry
    University of Calgary
    2500 University Drive N.W.
    Calgary, Alberta, Canada T2N 1N4  
;
_publ_contact_author_email ' thomas.baumgartner@ucalgary.ca '
_publ_contact_author_phone ' (403)220-3039 '
_publ_section_title
;
 Dually Switchable Heterotetracenes: Addressing the Photophysical
 Properties and Self-Organization of the P-S System
;
_journal_name_full 'Journal of the American Chemical Society'
_journal_page_first 1328
_journal_page_last 1340
_journal_paper_doi 10.1021/ja108081b
_journal_volume 133
_journal_year 2011
_chemical_formula_moiety 'C20 H13 O2 P S'
_chemical_formula_sum 'C20 H13 O2 P S'
_chemical_formula_weight 348.33
_chemical_name_systematic
;
 ?
;
_space_group_IT_number 2
_symmetry_cell_setting triclinic
_symmetry_space_group_name_Hall '-P 1'
_symmetry_space_group_name_H-M 'P -1'
_atom_sites_solution_hydrogens geom
_atom_sites_solution_primary direct
_atom_sites_solution_secondary difmap
_audit_creation_date 2010-05-21T17:09:31-00:00
_audit_creation_method 'WinGX routine CIF_UPDATE'
_cell_angle_alpha 67.738(4)
_cell_angle_beta 83.274(3)
_cell_angle_gamma 75.590(4)
_cell_formula_units_Z 2
_cell_length_a 8.3600(6)
_cell_length_b 9.6910(5)
_cell_length_c 11.0850(8)
_cell_measurement_reflns_used 3531
_cell_measurement_temperature 173(2)
_cell_measurement_theta_max 27.46
_cell_measurement_theta_min 1.78
_cell_volume 804.72(10)
_computing_structure_refinement 'SHELXL-97 (Sheldrick, 1997)'
_diffrn_ambient_temperature 173(2)
_diffrn_measured_fraction_theta_full 0.982
_diffrn_measured_fraction_theta_max 0.982
_diffrn_radiation_monochromator graphite
_diffrn_radiation_type MoK\a
_diffrn_radiation_wavelength 0.71073
_diffrn_reflns_av_R_equivalents 0.023
_diffrn_reflns_av_unetI/netI 0.032
_diffrn_reflns_limit_h_max 10
_diffrn_reflns_limit_h_min -10
_diffrn_reflns_limit_k_max 12
_diffrn_reflns_limit_k_min -12
_diffrn_reflns_limit_l_max 14
_diffrn_reflns_limit_l_min -14
_diffrn_reflns_number 6486
_diffrn_reflns_theta_full 27.49
_diffrn_reflns_theta_max 27.49
_diffrn_reflns_theta_min 1.99
_exptl_absorpt_coefficient_mu 0.309
_exptl_absorpt_correction_T_max 0.9518
_exptl_absorpt_correction_T_min 0.9446
_exptl_absorpt_correction_type multi-scan
_exptl_absorpt_process_details 'SORTAV: (Blessing, 1997)'
_exptl_crystal_colour yellow
_exptl_crystal_density_diffrn 1.438
_exptl_crystal_description block
_exptl_crystal_F_000 360
_exptl_crystal_size_max 0.12
_exptl_crystal_size_mid 0.11
_exptl_crystal_size_min 0.1
_refine_diff_density_max 0.754
_refine_diff_density_min -0.574
_refine_diff_density_rms 0.164
_refine_ls_extinction_method none
_refine_ls_goodness_of_fit_ref 1.139
_refine_ls_hydrogen_treatment constr
_refine_ls_matrix_type full
_refine_ls_number_parameters 217
_refine_ls_number_reflns 3627
_refine_ls_number_restraints 0
_refine_ls_restrained_S_all 1.139
_refine_ls_R_factor_all 0.0584
_refine_ls_R_factor_gt 0.047
_refine_ls_shift/su_max 0
_refine_ls_shift/su_mean 0
_refine_ls_structure_factor_coef Fsqd
_refine_ls_weighting_details 'calc w=1/[\s^2^(Fo^2^)+(0.0630P)^2^+0.7083P] where P=(Fo^2^+2Fc^2^)/3'
_refine_ls_weighting_scheme calc
_refine_ls_wR_factor_gt 0.1225
_refine_ls_wR_factor_ref 0.1417
_reflns_number_gt 3181
_reflns_number_total 3627
_reflns_threshold_expression >2sigma(I)
_cod_data_source_file ja108081b_si_004.cif
_cod_data_source_block 3a
_cod_original_cell_volume 804.72(9)
_cod_database_code 4105573

loop_
_symmetry_equiv_pos_as_xyz
'x, y, z'
'-x, -y, -z'

loop_
_atom_site_label
_atom_site_type_symbol
_atom_site_fract_x
_atom_site_fract_y
_atom_site_fract_z
_atom_site_U_iso_or_equiv
_atom_site_adp_type
_atom_site_occupancy
_atom_site_symmetry_multiplicity
_atom_site_calc_flag
_atom_site_refinement_flags
C1 C 0.2726(3) 0.1729(3) 0.3015(2) 0.0319(5) Uani 1 1 d .
H1 H 0.1755 0.2517 0.2912 0.038 Uiso 1 1 calc R
C2 C 0.2635(3) 0.0191(3) 0.3546(3) 0.0372(6) Uani 1 1 d .
H2 H 0.1591 -0.0066 0.3808 0.045 Uiso 1 1 calc R
C3 C 0.4043(3) -0.0959(3) 0.3694(3) 0.0375(6) Uani 1 1 d .
H3 H 0.3954 -0.1997 0.4061 0.045 Uiso 1 1 calc R
C4 C 0.5595(3) -0.0619(3) 0.3313(3) 0.0339(5) Uani 1 1 d .
H4 H 0.6565 -0.1406 0.3402 0.041 Uiso 1 1 calc R
C5 C 0.5668(3) 0.0899(3) 0.2804(2) 0.0271(5) Uani 1 1 d .
C6 C 0.4264(3) 0.2083(3) 0.2642(2) 0.0256(5) Uani 1 1 d .
C7 C 0.4683(3) 0.3596(3) 0.2097(2) 0.0254(4) Uani 1 1 d .
C8 C 0.6300(3) 0.3560(3) 0.1839(2) 0.0251(4) Uani 1 1 d .
C9 C 0.6790(3) 0.5019(3) 0.1375(2) 0.0262(5) Uani 1 1 d .
C10 C 0.8365(3) 0.5316(3) 0.1078(2) 0.0302(5) Uani 1 1 d .
H10 H 0.9306 0.4507 0.1143 0.036 Uiso 1 1 calc R
C11 C 0.8535(3) 0.6819(3) 0.0685(2) 0.0343(5) Uani 1 1 d .
H11 H 0.9601 0.704 0.0474 0.041 Uiso 1 1 calc R
C12 C 0.7156(4) 0.7997(3) 0.0601(3) 0.0391(6) Uani 1 1 d .
H12 H 0.7295 0.9012 0.0356 0.047 Uiso 1 1 calc R
C13 C 0.5576(3) 0.7715(3) 0.0869(3) 0.0355(6) Uani 1 1 d .
H13 H 0.464 0.8535 0.078 0.043 Uiso 1 1 calc R
C14 C 0.5383(3) 0.6219(3) 0.1268(2) 0.0276(5) Uani 1 1 d .
C21 C 0.2611(3) 0.5765(3) 0.3104(2) 0.0253(4) Uani 1 1 d .
C22 C 0.1274(3) 0.6987(3) 0.3035(3) 0.0310(5) Uani 1 1 d .
H22 H 0.0834 0.7667 0.2214 0.037 Uiso 1 1 calc R
C23 C 0.0588(3) 0.7206(3) 0.4171(3) 0.0368(6) Uani 1 1 d .
H23 H -0.0314 0.8043 0.4124 0.044 Uiso 1 1 calc R
C24 C 0.1212(3) 0.6209(3) 0.5369(3) 0.0359(6) Uani 1 1 d .
H24 H 0.0734 0.6362 0.6142 0.043 Uiso 1 1 calc R
C25 C 0.2530(4) 0.4992(3) 0.5449(2) 0.0366(6) Uani 1 1 d .
H25 H 0.2956 0.431 0.6274 0.044 Uiso 1 1 calc R
C26 C 0.3229(3) 0.4769(3) 0.4322(2) 0.0307(5) Uani 1 1 d .
H26 H 0.4135 0.3932 0.4378 0.037 Uiso 1 1 calc R
S1 S 0.74575(7) 0.16532(6) 0.22246(6) 0.02702(17) Uani 1 1 d .
O1 O 0.8144(2) 0.1329(2) 0.10822(18) 0.0387(4) Uani 1 1 d .
O2 O 0.8564(2) 0.1272(2) 0.32667(18) 0.0369(4) Uani 1 1 d .
P1 P 0.34638(8) 0.55368(7) 0.15799(6) 0.02688(17) Uani 1 1 d .

loop_
_atom_site_aniso_label
_atom_site_aniso_U_11
_atom_site_aniso_U_22
_atom_site_aniso_U_33
_atom_site_aniso_U_23
_atom_site_aniso_U_13
_atom_site_aniso_U_12
C1 0.0256(11) 0.0327(12) 0.0365(13) -0.0137(10) 0.0008(10) -0.0040(9)
C2 0.0292(13) 0.0375(14) 0.0438(15) -0.0109(11) -0.0002(11) -0.0120(10)
C3 0.0333(13) 0.0282(12) 0.0472(16) -0.0064(11) -0.0048(11) -0.0102(10)
C4 0.0292(12) 0.0271(12) 0.0423(14) -0.0097(10) -0.0047(10) -0.0039(9)
C5 0.0256(11) 0.0271(11) 0.0286(11) -0.0108(9) 0.0003(9) -0.0052(9)
C6 0.0278(11) 0.0264(11) 0.0238(11) -0.0112(8) 0.0008(9) -0.0058(9)
C7 0.0284(11) 0.0252(10) 0.0226(10) -0.0105(8) 0.0000(8) -0.0035(8)
C8 0.0281(11) 0.0247(10) 0.0221(10) -0.0099(8) 0.0008(8) -0.0038(8)
C9 0.0342(12) 0.0245(10) 0.0194(10) -0.0087(8) 0.0031(9) -0.0065(9)
C10 0.0332(12) 0.0308(12) 0.0263(11) -0.0112(9) 0.0032(9) -0.0068(9)
C11 0.0399(14) 0.0367(13) 0.0301(12) -0.0131(10) 0.0056(10) -0.0166(11)
C12 0.0519(16) 0.0264(12) 0.0375(14) -0.0077(10) 0.0033(12) -0.0144(11)
C13 0.0427(14) 0.0260(12) 0.0334(13) -0.0091(9) 0.0003(11) -0.0032(10)
C14 0.0335(12) 0.0266(11) 0.0204(10) -0.0082(8) 0.0014(9) -0.0039(9)
C21 0.0229(10) 0.0265(11) 0.0276(11) -0.0120(9) -0.0003(8) -0.0041(8)
C22 0.0251(11) 0.0319(12) 0.0376(13) -0.0164(10) -0.0054(10) -0.0012(9)
C23 0.0239(12) 0.0372(13) 0.0560(17) -0.0282(12) 0.0033(11) -0.0027(10)
C24 0.0341(13) 0.0432(14) 0.0414(14) -0.0271(12) 0.0121(11) -0.0151(11)
C25 0.0491(16) 0.0340(13) 0.0265(12) -0.0115(10) 0.0031(11) -0.0100(11)
C26 0.0320(12) 0.0290(11) 0.0284(12) -0.0118(9) -0.0010(9) 0.0006(9)
S1 0.0236(3) 0.0241(3) 0.0321(3) -0.0111(2) 0.0024(2) -0.0030(2)
O1 0.0388(10) 0.0353(9) 0.0424(11) -0.0209(8) 0.0132(8) -0.0048(8)
O2 0.0270(9) 0.0353(9) 0.0446(11) -0.0097(8) -0.0084(8) -0.0043(7)
P1 0.0286(3) 0.0247(3) 0.0242(3) -0.0085(2) -0.0020(2) -0.0006(2)

loop_
_atom_type_symbol
_atom_type_description
_atom_type_scat_dispersion_real
_atom_type_scat_dispersion_imag
_atom_type_scat_source
C C 0.0033 0.0016 'International Tables Vol C Tables 4.2.6.8 and 6.1.1.4'
H H 0 0 'International Tables Vol C Tables 4.2.6.8 and 6.1.1.4'
S S 0.1246 0.1234 'International Tables Vol C Tables 4.2.6.8 and 6.1.1.4'
O O 0.0106 0.006 'International Tables Vol C Tables 4.2.6.8 and 6.1.1.4'
P P 0.1023 0.0942 'International Tables Vol C Tables 4.2.6.8 and 6.1.1.4'

loop_
_geom_angle_atom_site_label_1
_geom_angle_atom_site_label_2
_geom_angle_atom_site_label_3
_geom_angle
C6 C1 C2 118.7(2)
C6 C1 H1 120.6
C2 C1 H1 120.6
C3 C2 C1 120.9(2)
C3 C2 H2 119.6
C1 C2 H2 119.6
C2 C3 C4 120.9(2)
C2 C3 H3 119.5
C4 C3 H3 119.5
C5 C4 C3 117.5(2)
C5 C4 H4 121.2
C3 C4 H4 121.2
C4 C5 C6 122.7(2)
C4 C5 S1 127.00(19)
C6 C5 S1 110.33(17)
C1 C6 C5 119.2(2)
C1 C6 C7 128.9(2)
C5 C6 C7 111.8(2)
C8 C7 C6 114.7(2)
C8 C7 P1 111.49(17)
C6 C7 P1 133.63(18)
C7 C8 C9 116.8(2)
C7 C8 S1 110.91(18)
C9 C8 S1 132.20(18)
C10 C9 C14 120.9(2)
C10 C9 C8 129.1(2)
C14 C9 C8 110.0(2)
C9 C10 C11 118.8(2)
C9 C10 H10 120.6
C11 C10 H10 120.6
C12 C11 C10 120.4(2)
C12 C11 H11 119.8
C10 C11 H11 119.8
C11 C12 C13 121.1(2)
C11 C12 H12 119.4
C13 C12 H12 119.4
C12 C13 C14 119.2(2)
C12 C13 H13 120.4
C14 C13 H13 120.4
C13 C14 C9 119.5(2)
C13 C14 P1 128.48(19)
C9 C14 P1 111.84(17)
C26 C21 C22 119.2(2)
C26 C21 P1 122.85(17)
C22 C21 P1 117.95(18)
C23 C22 C21 119.9(2)
C23 C22 H22 120.1
C21 C22 H22 120.1
C24 C23 C22 120.2(2)
C24 C23 H23 119.9
C22 C23 H23 119.9
C23 C24 C25 120.4(2)
C23 C24 H24 119.8
C25 C24 H24 119.8
C24 C25 C26 119.8(2)
C24 C25 H25 120.1
C26 C25 H25 120.1
C25 C26 C21 120.5(2)
C25 C26 H26 119.8
C21 C26 H26 119.8
O1 S1 O2 117.52(11)
O1 S1 C8 112.48(11)
O2 S1 C8 109.79(11)
O1 S1 C5 110.40(11)
O2 S1 C5 111.66(11)
C8 S1 C5 92.18(11)
C7 P1 C21 103.77(10)
C7 P1 C14 88.87(11)
C21 P1 C14 105.08(10)

loop_
_geom_bond_atom_site_label_1
_geom_bond_atom_site_label_2
_geom_bond_distance
C1 C6 1.389(3)
C1 C2 1.398(3)
C1 H1 0.95
C2 C3 1.382(4)
C2 H2 0.95
C3 C4 1.396(4)
C3 H3 0.95
C4 C5 1.376(3)
C4 H4 0.95
C5 C6 1.396(3)
C5 S1 1.774(2)
C6 C7 1.473(3)
C7 C8 1.344(3)
C7 P1 1.809(2)
C8 C9 1.456(3)
C8 S1 1.772(2)
C9 C10 1.392(3)
C9 C14 1.414(3)
C10 C11 1.393(3)
C10 H10 0.95
C11 C12 1.389(4)
C11 H11 0.95
C12 C13 1.391(4)
C12 H12 0.95
C13 C14 1.392(3)
C13 H13 0.95
C14 P1 1.832(3)
C21 C26 1.396(3)
C21 C22 1.396(3)
C21 P1 1.826(2)
C22 C23 1.390(3)
C22 H22 0.95
C23 C24 1.381(4)
C23 H23 0.95
C24 C25 1.382(4)
C24 H24 0.95
C25 C26 1.385(3)
C25 H25 0.95
C26 H26 0.95
S1 O1 1.4401(18)
S1 O2 1.4435(19)

loop_
_geom_torsion_atom_site_label_1
_geom_torsion_atom_site_label_2
_geom_torsion_atom_site_label_3
_geom_torsion_atom_site_label_4
_geom_torsion
C6 C1 C2 C3 -0.2(4)
C1 C2 C3 C4 -0.3(4)
C2 C3 C4 C5 0.9(4)
C3 C4 C5 C6 -1.0(4)
C3 C4 C5 S1 -179.0(2)
C2 C1 C6 C5 0.1(4)
C2 C1 C6 C7 -178.3(2)
C4 C5 C6 C1 0.5(4)
S1 C5 C6 C1 178.81(18)
C4 C5 C6 C7 179.2(2)
S1 C5 C6 C7 -2.5(2)
C1 C6 C7 C8 179.7(2)
C5 C6 C7 C8 1.2(3)
C1 C6 C7 P1 -5.7(4)
C5 C6 C7 P1 175.82(18)
C6 C7 C8 C9 -176.30(18)
P1 C7 C8 C9 7.9(3)
C6 C7 C8 S1 0.8(3)
P1 C7 C8 S1 -175.07(10)
C7 C8 C9 C10 177.6(2)
S1 C8 C9 C10 1.3(4)
C7 C8 C9 C14 -1.2(3)
S1 C8 C9 C14 -177.48(18)
C14 C9 C10 C11 0.7(3)
C8 C9 C10 C11 -178.0(2)
C9 C10 C11 C12 0.4(4)
C10 C11 C12 C13 -1.8(4)
C11 C12 C13 C14 2.1(4)
C12 C13 C14 C9 -1.0(4)
C12 C13 C14 P1 -175.7(2)
C10 C9 C14 C13 -0.4(3)
C8 C9 C14 C13 178.5(2)
C10 C9 C14 P1 175.14(17)
C8 C9 C14 P1 -6.0(2)
C26 C21 C22 C23 0.6(4)
P1 C21 C22 C23 -179.87(19)
C21 C22 C23 C24 -0.7(4)
C22 C23 C24 C25 0.4(4)
C23 C24 C25 C26 0.0(4)
C24 C25 C26 C21 0.0(4)
C22 C21 C26 C25 -0.3(4)
P1 C21 C26 C25 -179.75(19)
C7 C8 S1 O1 111.30(18)
C9 C8 S1 O1 -72.3(2)
C7 C8 S1 O2 -115.83(18)
C9 C8 S1 O2 60.6(2)
C7 C8 S1 C5 -1.87(18)
C9 C8 S1 C5 174.6(2)
C4 C5 S1 O1 65.8(3)
C6 C5 S1 O1 -112.47(17)
C4 C5 S1 O2 -66.9(3)
C6 C5 S1 O2 114.83(17)
C4 C5 S1 C8 -179.3(2)
C6 C5 S1 C8 2.52(18)
C8 C7 P1 C21 -114.42(18)
C6 C7 P1 C21 70.8(2)
C8 C7 P1 C14 -9.17(18)
C6 C7 P1 C14 176.1(2)
C26 C21 P1 C7 16.0(2)
C22 C21 P1 C7 -163.47(19)
C26 C21 P1 C14 -76.6(2)
C22 C21 P1 C14 103.96(19)
C13 C14 P1 C7 -176.4(2)
C9 C14 P1 C7 8.59(17)
C13 C14 P1 C21 -72.4(2)
C9 C14 P1 C21 112.55(17)
